data_7047945
loop_
_publ_author_name
'Rajput, Amit'
'Sharma, Anuj K.'
'Barman, Suman K.'
'Lloret, Francesc'
'Mukherjee, Rabi'

_publ_section_title
;
 Six-coordinate [CoIII(L)2]z (z = 1--, 0, 1+) complexes of an azo-appended
 o-aminophenolate in amidate(2--) and iminosemiquinonate \p-radical (1--)
 redox-levels: existence of valence-tautomerism
;
_journal_name_full 'Dalton Transactions'
_journal_paper_doi 10.1039/C8DT03257B
_journal_year 2018
_chemical_formula_moiety 'C52 H58 Co N6 O2, C10 H10 Co, C2 H3 N'
_chemical_formula_sum 'C64 H71 Co2 N7 O2'
_chemical_formula_weight 1088.13
_space_group_crystal_system orthorhombic
_space_group_IT_number 33
_space_group_name_Hall 'P 2c -2n'
_space_group_name_H-M_alt 'P n a 21'
_symmetry_space_group_name_Hall 'P 2c -2n'
_symmetry_space_group_name_H-M 'P n a 21'
_atom_sites_solution_hydrogens geom
_atom_sites_solution_primary dual
_audit_creation_date 2017-08-02
_audit_creation_method
;
Olex2 1.2-alpha
(compiled 2017.05.22 svn.r3414 for OlexSys, GUI svn.r5347)
;
_audit_update_record
;
2017-08-06 deposited with the CCDC.
2018-11-02 downloaded from the CCDC.
;
_cell_angle_alpha 90
_cell_angle_beta 90
_cell_angle_gamma 90
_cell_formula_units_Z 4
_cell_length_a 22.6297(14)
_cell_length_b 14.1505(9)
_cell_length_c 17.5120(11)
_cell_measurement_reflns_used 6689
_cell_measurement_temperature 100(2)
_cell_measurement_theta_max 25.0
_cell_measurement_theta_min 1.8
_cell_volume 5607.7(6)
_computing_cell_refinement 'SAINT v6.45A (Bruker, 2003)'
_computing_data_collection 'Bruker SMART'
_computing_data_reduction 'SAINT v6.45A (Bruker, 2003)'
_computing_molecular_graphics 'Olex2 (Dolomanov et al., 2009)'
_computing_publication_material 'Olex2 (Dolomanov et al., 2009)'
_computing_structure_refinement 'ShelXL (Sheldrick, 2015)'
_computing_structure_solution 'ShelXT (Sheldrick, 2015)'
_diffrn_ambient_temperature 100(2)
_diffrn_measured_fraction_theta_full 0.999
_diffrn_measured_fraction_theta_max 0.999
_diffrn_measurement_device_type 'CCD area detector'
_diffrn_measurement_method 'phi and omega scans'
_diffrn_radiation_type MoK\a
_diffrn_radiation_wavelength 0.71073
_diffrn_reflns_av_R_equivalents 0.0706
_diffrn_reflns_av_unetI/netI 0.0755
_diffrn_reflns_Laue_measured_fraction_full 0.999
_diffrn_reflns_Laue_measured_fraction_max 0.999
_diffrn_reflns_limit_h_max 26
_diffrn_reflns_limit_h_min -26
_diffrn_reflns_limit_k_max 16
_diffrn_reflns_limit_k_min -16
_diffrn_reflns_limit_l_max 12
_diffrn_reflns_limit_l_min -20
_diffrn_reflns_number 28318
_diffrn_reflns_point_group_measured_fraction_full 0.823
_diffrn_reflns_point_group_measured_fraction_max 0.823
_diffrn_reflns_theta_full 25.027
_diffrn_reflns_theta_max 25.027
_diffrn_reflns_theta_min 1.800
_diffrn_source 'fine-focus sealed tube'
_exptl_absorpt_coefficient_mu 0.642
_exptl_absorpt_correction_T_max 0.960
_exptl_absorpt_correction_T_min 0.938
_exptl_absorpt_correction_type empirical
_exptl_absorpt_process_details
;
SADABS v.2.10 (Bruker,2003) was used for absorption correction.
R(int) was 0.0678 before and 0.0430 after correction.
The Ratio of minimum to maximum transmission is 0.2956.
The \l/2 correction factor is 0.0015.
;
_exptl_crystal_colour black
_exptl_crystal_density_diffrn 1.289
_exptl_crystal_density_method 'not measured'
_exptl_crystal_description block
_exptl_crystal_F_000 2296
_exptl_crystal_size_max 0.1
_exptl_crystal_size_mid 0.07
_exptl_crystal_size_min 0.05
_refine_diff_density_max 0.641
_refine_diff_density_min -0.374
_refine_diff_density_rms 0.071
_refine_ls_abs_structure_details
;
 Flack x determined using 1942 quotients [(I+)-(I-)]/[(I+)+(I-)]
 (Parsons, Flack and Wagner, Acta Cryst. B69 (2013) 249-259).
;
_refine_ls_abs_structure_Flack -0.027(14)
_refine_ls_extinction_method none
_refine_ls_goodness_of_fit_ref 0.987
_refine_ls_hydrogen_treatment constr
_refine_ls_matrix_type full
_refine_ls_number_parameters 720
_refine_ls_number_reflns 8128
_refine_ls_number_restraints 37
_refine_ls_restrained_S_all 1.011
_refine_ls_R_factor_all 0.0636
_refine_ls_R_factor_gt 0.0484
_refine_ls_shift/su_max 0.001
_refine_ls_shift/su_mean 0.000
_refine_ls_structure_factor_coef Fsqd
_refine_ls_weighting_details 'w=1/[\s^2^(Fo^2^)+(0.0577P)^2^] where P=(Fo^2^+2Fc^2^)/3'
_refine_ls_weighting_scheme calc
_refine_ls_wR_factor_gt 0.1049
_refine_ls_wR_factor_ref 0.1125
_reflns_Friedel_coverage 0.590
_reflns_Friedel_fraction_full 0.633
_reflns_Friedel_fraction_max 0.633
_reflns_number_gt 6689
_reflns_number_total 8128
_reflns_threshold_expression 'I > 2\s(I)'
_cod_data_source_file c8dt03257b2.cif
_cod_data_source_block 1octa
_cod_database_code 7047945
_shelx_shelxl_version_number 2016/6
_shelx_space_group_comment
;
The symmetry employed for this shelxl refinement is uniquely defined
by the following loop, which should always be used as a source of
symmetry information in preference to the above space-group names.
They are only intended as comments.
;
_shelx_estimated_absorpt_t_max 0.968
_shelx_estimated_absorpt_t_min 0.948
_olex2_refinement_description
;
1. Fixed Uiso
 At 1.2 times of:
  All C(H) groups
 At 1.5 times of:
  All C(H,H,H) groups
2. Restrained distances
 C36-C37 \\sim C36-C38 \\sim C37-C38 \\sim C38A-C37A \\sim C38A-C36A \\sim
C37A-C36A
 with sigma of 0.04
 C35-C34 \\sim C35-C36 \\sim C35-C37 \\sim C35-C38 \\sim C35-C38A \\sim
C35-C37A \\sim C35-C36A
 with sigma of 0.02
3. Others
 Sof(C38A)=Sof(H38D)=Sof(H38E)=Sof(H38F)=Sof(C37A)=Sof(H37D)=Sof(H37E)=
 Sof(H37F)=Sof(C36A)=Sof(H36D)=Sof(H36E)=Sof(H36F)=1-FVAR(1)
 Sof(C36)=Sof(H36A)=Sof(H36B)=Sof(H36C)=Sof(C37)=Sof(H37A)=Sof(H37B)=Sof(H37C)=
 Sof(C38)=Sof(H38A)=Sof(H38B)=Sof(H38C)=FVAR(1)
4.a Aromatic/amide H refined with riding coordinates:
 C26(H26), C33(H33), C7(H7), C16(H16), C48(H48), C45(H45), C49(H49), C58(H58),
 C19(H19), C61(H61), C42(H42), C62(H62), C44(H44), C60(H60), C43(H43), C22(H22),
  C13(H13), C64(H64), C57(H57), C23(H23), C52(H52), C56(H56), C17(H17),
 C39(H39), C50(H50), C18(H18), C63(H63), C55(H55), C24(H24), C59(H59), C51(H51),
  C25(H25)
4.b Idealised Me refined as rotating group:
 C12(H12A,H12B,H12C), C31(H31A,H31B,H31C), C32(H32A,H32B,H32C), C5(H5A,H5B,
 H5C), C30(H30A,H30B,H30C), C6(H6A,H6B,H6C), C4(H4A,H4B,H4C), C11(H11A,H11B,
 H11C), C10(H10A,H10B,H10C), C53(H53A,H53B,H53C), C36(H36A,H36B,H36C), C37(H37A,
 H37B,H37C), C38(H38A,H38B,H38C), C38A(H38D,H38E,H38F), C37A(H37D,H37E,H37F),
 C36A(H36D,H36E,H36F)
;
_olex2_submission_special_instructions 'No special instructions were received'

loop_
_space_group_symop_operation_xyz
'x, y, z'
'-x, -y, z+1/2'
'x+1/2, -y+1/2, z'
'-x+1/2, y+1/2, z+1/2'

loop_
_atom_site_label
_atom_site_type_symbol
_atom_site_fract_x
_atom_site_fract_y
_atom_site_fract_z
_atom_site_U_iso_or_equiv
_atom_site_adp_type
_atom_site_occupancy
_atom_site_site_symmetry_order
_atom_site_calc_flag
_atom_site_refinement_flags_posn
_atom_site_refinement_flags_occupancy
_atom_site_disorder_assembly
_atom_site_disorder_group
Co1 Co 0.74267(3) 0.55128(5) 0.44753(5) 0.01797(18) Uani 1 1 d . . . .
Co2 Co 0.79516(3) 0.81320(5) 0.68954(5) 0.0247(2) Uani 1 1 d . . . .
O2 O 0.68012(17) 0.5647(3) 0.3742(2) 0.0178(9) Uani 1 1 d . . . .
O1 O 0.68565(17) 0.5825(3) 0.5248(2) 0.0203(9) Uani 1 1 d . . . .
N1 N 0.7179(2) 0.4252(3) 0.4647(3) 0.0203(11) Uani 1 1 d . . . .
N4 N 0.75536(19) 0.6814(3) 0.4305(3) 0.0183(11) Uani 1 1 d . . . .
N2 N 0.8206(2) 0.4270(3) 0.3638(3) 0.0232(11) Uani 1 1 d . . . .
N6 N 0.8062(2) 0.5503(3) 0.5211(3) 0.0178(11) Uani 1 1 d . . . .
N5 N 0.8517(2) 0.6056(3) 0.5228(3) 0.0223(11) Uani 1 1 d . . . .
N3 N 0.79766(19) 0.5102(3) 0.3701(3) 0.0200(11) Uani 1 1 d . . . .
C27 C 0.6631(2) 0.6552(4) 0.3726(3) 0.0181(12) Uani 1 1 d . . . .
C46 C 0.8550(2) 0.6836(4) 0.4771(3) 0.0208(13) Uani 1 1 d . . . .
C26 C 0.8837(3) 0.5793(4) 0.3073(4) 0.0279(14) Uani 1 1 d . . . .
H26 H 0.908443 0.542380 0.337403 0.034 Uiso 1 1 calc R . . .
C40 C 0.7020(2) 0.7222(4) 0.4038(3) 0.0173(12) Uani 1 1 d . . . .
C28 C 0.6089(2) 0.6853(4) 0.3417(3) 0.0173(12) Uani 1 1 d . . . .
C20 C 0.8021(3) 0.3517(4) 0.4056(3) 0.0219(13) Uani 1 1 d . . . .
C3 C 0.5749(3) 0.6134(4) 0.6101(3) 0.0217(14) Uani 1 1 d . . . .
C9 C 0.5132(3) 0.2929(4) 0.4991(3) 0.0261(14) Uani 1 1 d . . . .
C33 C 0.5932(3) 0.7793(4) 0.3530(3) 0.0249(14) Uani 1 1 d . . . .
H33 H 0.556616 0.799210 0.335083 0.030 Uiso 1 1 calc R . . .
C1 C 0.6450(2) 0.5134(4) 0.5283(3) 0.0181(12) Uani 1 1 d . . . .
C8 C 0.5606(3) 0.3687(4) 0.5138(3) 0.0244(13) Uani 1 1 d . . . .
C12 C 0.4518(3) 0.3247(4) 0.5254(4) 0.0326(15) Uani 1 1 d . . . .
H12A H 0.452402 0.336324 0.579451 0.049 Uiso 1 1 calc GR . . .
H12B H 0.423456 0.276151 0.514255 0.049 Uiso 1 1 calc GR . . .
H12C H 0.440979 0.381686 0.499124 0.049 Uiso 1 1 calc GR . . .
C7 C 0.5489(3) 0.4511(4) 0.5543(3) 0.0246(14) Uani 1 1 d . . . .
H7 H 0.511984 0.457525 0.576995 0.029 Uiso 1 1 calc R . . .
C16 C 0.7385(3) 0.2592(4) 0.4916(3) 0.0250(14) Uani 1 1 d . . . .
H16 H 0.707632 0.254812 0.526428 0.030 Uiso 1 1 calc R . . .
C47 C 0.8108(2) 0.4790(4) 0.5801(3) 0.0209(13) Uani 1 1 d . . . .
C48 C 0.8610(3) 0.4233(4) 0.5857(4) 0.0287(15) Uani 1 1 d . . . .
H48 H 0.891829 0.431251 0.551211 0.034 Uiso 1 1 calc R . . .
C45 C 0.9102(3) 0.7311(4) 0.4816(4) 0.0268(14) Uani 1 1 d . . . .
H45 H 0.940255 0.705282 0.511083 0.032 Uiso 1 1 calc R . . .
C41 C 0.8075(2) 0.7248(4) 0.4331(3) 0.0196(13) Uani 1 1 d . . . .
C49 C 0.8652(3) 0.3565(5) 0.6424(4) 0.0356(16) Uani 1 1 d . . . .
H49 H 0.898800 0.318839 0.645687 0.043 Uiso 1 1 calc R . . .
C15 C 0.7506(2) 0.3477(3) 0.4540(4) 0.0178(12) Uani 1 1 d . . . .
C58 C 0.7318(3) 0.9140(4) 0.6810(4) 0.0326(15) Uani 1 1 d . . . .
H58 H 0.717839 0.952127 0.720306 0.039 Uiso 1 1 calc R . . .
C31 C 0.6075(3) 0.5794(4) 0.2286(3) 0.0257(14) Uani 1 1 d . . . .
H31A H 0.621013 0.631636 0.198270 0.038 Uiso 1 1 calc GR . . .
H31B H 0.583940 0.538052 0.197670 0.038 Uiso 1 1 calc GR . . .
H31C H 0.640961 0.545361 0.248163 0.038 Uiso 1 1 calc GR . . .
C19 C 0.8340(3) 0.2678(4) 0.3915(4) 0.0298(15) Uani 1 1 d . . . .
H19 H 0.865989 0.270149 0.358159 0.036 Uiso 1 1 calc R . . .
C61 C 0.8708(3) 0.7365(4) 0.6950(4) 0.0347(15) Uani 1 1 d . . . .
H61 H 0.893981 0.717290 0.653955 0.042 Uiso 1 1 calc R . . .
C2 C 0.5894(2) 0.5247(4) 0.5627(3) 0.0205(13) Uani 1 1 d . . . .
C14 C 0.6600(3) 0.4263(4) 0.4953(3) 0.0215(13) Uani 1 1 d . . . .
C42 C 0.8211(3) 0.8102(4) 0.3937(3) 0.0248(14) Uani 1 1 d . . . .
H42 H 0.791976 0.838356 0.363949 0.030 Uiso 1 1 calc R . . .
C29 C 0.5701(2) 0.6167(4) 0.2957(3) 0.0207(13) Uani 1 1 d . . . .
C62 C 0.8767(3) 0.8221(5) 0.7365(4) 0.0310(15) Uani 1 1 d . . . .
H62 H 0.904320 0.869377 0.727228 0.037 Uiso 1 1 calc R . . .
C44 C 0.9200(3) 0.8134(4) 0.4438(4) 0.0294(14) Uani 1 1 d . . . .
H44 H 0.956198 0.844117 0.448253 0.035 Uiso 1 1 calc R . . .
C60 C 0.8231(3) 0.6859(5) 0.7278(4) 0.0354(17) Uani 1 1 d . . . .
H60 H 0.809159 0.627424 0.711453 0.042 Uiso 1 1 calc R . . .
C43 C 0.8748(3) 0.8519(4) 0.3977(3) 0.0283(15) Uani 1 1 d . . . .
H43 H 0.882051 0.906661 0.369850 0.034 Uiso 1 1 calc R . . .
C21 C 0.8224(3) 0.5738(4) 0.3148(3) 0.0242(14) Uani 1 1 d . . . .
C22 C 0.7857(3) 0.6260(4) 0.2680(3) 0.0258(14) Uani 1 1 d . . . .
H22 H 0.744930 0.621007 0.273189 0.031 Uiso 1 1 calc R . . .
C13 C 0.6174(3) 0.3562(4) 0.4879(3) 0.0227(13) Uani 1 1 d . . . .
H13 H 0.627565 0.299384 0.464724 0.027 Uiso 1 1 calc R . . .
C64 C 0.8003(3) 0.7386(4) 0.7889(4) 0.0292(15) Uani 1 1 d . . . .
H64 H 0.768937 0.721159 0.820207 0.035 Uiso 1 1 calc R . . .
C57 C 0.7086(3) 0.8245(4) 0.6598(4) 0.0320(16) Uani 1 1 d . . . .
H57 H 0.676874 0.793798 0.682590 0.038 Uiso 1 1 calc R . . .
C23 C 0.8095(3) 0.6862(4) 0.2130(4) 0.0319(16) Uani 1 1 d . . . .
H23 H 0.784661 0.720549 0.181006 0.038 Uiso 1 1 calc R . . .
C32 C 0.5154(3) 0.6648(4) 0.2620(4) 0.0260(14) Uani 1 1 d . . . .
H32A H 0.490885 0.687912 0.302633 0.039 Uiso 1 1 calc GR . . .
H32B H 0.493588 0.620065 0.231951 0.039 Uiso 1 1 calc GR . . .
H32C H 0.527466 0.716677 0.230252 0.039 Uiso 1 1 calc GR . . .
C52 C 0.7651(3) 0.4662(4) 0.6309(3) 0.0241(14) Uani 1 1 d . . . .
H52 H 0.730845 0.502030 0.626522 0.029 Uiso 1 1 calc R . . .
C56 C 0.7421(3) 0.7906(5) 0.5983(4) 0.0294(15) Uani 1 1 d . . . .
H56 H 0.736481 0.733252 0.573440 0.035 Uiso 1 1 calc R . . .
C17 C 0.7723(3) 0.1818(4) 0.4760(4) 0.0324(16) Uani 1 1 d . . . .
H17 H 0.763322 0.125169 0.500324 0.039 Uiso 1 1 calc R . . .
C5 C 0.5811(3) 0.7025(4) 0.5605(4) 0.0287(15) Uani 1 1 d . . . .
H5A H 0.620128 0.704827 0.539023 0.043 Uiso 1 1 calc GR . . .
H5B H 0.574643 0.757566 0.591397 0.043 Uiso 1 1 calc GR . . .
H5C H 0.552469 0.700759 0.520082 0.043 Uiso 1 1 calc GR . . .
C39 C 0.6845(3) 0.8156(4) 0.4134(3) 0.0230(13) Uani 1 1 d . . . .
H39 H 0.710204 0.858493 0.436037 0.028 Uiso 1 1 calc R . . .
C30 C 0.5501(3) 0.5333(4) 0.3456(3) 0.0258(14) Uani 1 1 d . . . .
H30A H 0.584166 0.499446 0.363564 0.039 Uiso 1 1 calc GR . . .
H30B H 0.525654 0.491711 0.316048 0.039 Uiso 1 1 calc GR . . .
H30C H 0.528083 0.556711 0.388472 0.039 Uiso 1 1 calc GR . . .
C6 C 0.6174(3) 0.6177(4) 0.6779(4) 0.0308(15) Uani 1 1 d . . . .
H6A H 0.614525 0.560344 0.706923 0.046 Uiso 1 1 calc GR . . .
H6B H 0.607278 0.670461 0.709872 0.046 Uiso 1 1 calc GR . . .
H6C H 0.657133 0.625185 0.659626 0.046 Uiso 1 1 calc GR . . .
C34 C 0.6292(3) 0.8457(4) 0.3897(3) 0.0243(14) Uani 1 1 d D . . .
C4 C 0.5118(3) 0.6116(5) 0.6421(4) 0.0324(16) Uani 1 1 d . . . .
H4A H 0.484075 0.606930 0.600830 0.049 Uiso 1 1 calc GR . . .
H4B H 0.504549 0.668700 0.670275 0.049 Uiso 1 1 calc GR . . .
H4C H 0.507303 0.558184 0.675404 0.049 Uiso 1 1 calc GR . . .
C50 C 0.8199(3) 0.3447(4) 0.6948(4) 0.0344(15) Uani 1 1 d . . . .
H50 H 0.823077 0.300001 0.733524 0.041 Uiso 1 1 calc R . . .
C35 C 0.6073(3) 0.9463(4) 0.4047(4) 0.0361(17) Uani 1 1 d D . . .
C18 C 0.8202(3) 0.1839(4) 0.4246(4) 0.0326(16) Uani 1 1 d . . . .
H18 H 0.841684 0.129483 0.413705 0.039 Uiso 1 1 calc R . . .
C63 C 0.8335(3) 0.8229(4) 0.7943(3) 0.0284(15) Uani 1 1 d . . . .
H63 H 0.827711 0.870780 0.829977 0.034 Uiso 1 1 calc R . . .
C55 C 0.7858(3) 0.8584(4) 0.5807(4) 0.0313(15) Uani 1 1 d . . . .
H55 H 0.813898 0.853791 0.542077 0.038 Uiso 1 1 calc R . . .
C24 C 0.8704(3) 0.6947(4) 0.2063(4) 0.0377(17) Uani 1 1 d . . . .
H24 H 0.886708 0.735481 0.170358 0.045 Uiso 1 1 calc R . . .
C59 C 0.7792(3) 0.9347(4) 0.6324(4) 0.0330(16) Uani 1 1 d . . . .
H59 H 0.802276 0.989050 0.633858 0.040 Uiso 1 1 calc R . . .
C51 C 0.7704(3) 0.3998(4) 0.6886(4) 0.0299(14) Uani 1 1 d . . . .
H51 H 0.739833 0.392537 0.723682 0.036 Uiso 1 1 calc R . . .
C11 C 0.5281(3) 0.2017(4) 0.5409(4) 0.0398(18) Uani 1 1 d . . . .
H11A H 0.566831 0.180786 0.525999 0.060 Uiso 1 1 calc GR . . .
H11B H 0.499625 0.154026 0.528002 0.060 Uiso 1 1 calc GR . . .
H11C H 0.527401 0.212624 0.594961 0.060 Uiso 1 1 calc GR . . .
C25 C 0.9068(3) 0.6419(5) 0.2534(4) 0.0392(17) Uani 1 1 d . . . .
H25 H 0.947560 0.648227 0.249041 0.047 Uiso 1 1 calc R . . .
C10 C 0.5096(3) 0.2724(5) 0.4133(4) 0.0447(19) Uani 1 1 d . . . .
H10A H 0.501305 0.329962 0.386290 0.067 Uiso 1 1 calc GR . . .
H10B H 0.478654 0.227534 0.403803 0.067 Uiso 1 1 calc GR . . .
H10C H 0.546586 0.246988 0.396022 0.067 Uiso 1 1 calc GR . . .
N7 N 0.4533(5) 1.1556(7) 0.2431(6) 0.115(4) Uani 1 1 d . . . .
C54 C 0.4785(6) 1.1007(8) 0.2027(7) 0.097(4) Uani 1 1 d . . . .
C53 C 0.5111(6) 1.0354(8) 0.1540(8) 0.132(5) Uani 1 1 d . . . .
H53A H 0.533005 1.070454 0.116576 0.198 Uiso 1 1 calc GR . . .
H53B H 0.483843 0.993851 0.128679 0.198 Uiso 1 1 calc GR . . .
H53C H 0.537845 0.998860 0.184605 0.198 Uiso 1 1 calc GR . . .
C36 C 0.5518(6) 0.9441(9) 0.4508(10) 0.050(4) Uani 0.554(12) 1 d D P A 1
H36A H 0.525899 0.896251 0.430970 0.076 Uiso 0.554(12) 1 calc GR P A 1
H36B H 0.532614 1.004490 0.447970 0.076 Uiso 0.554(12) 1 calc GR P A 1
H36C H 0.561164 0.930019 0.503029 0.076 Uiso 0.554(12) 1 calc GR P A 1
C37 C 0.5878(6) 0.9903(8) 0.3231(6) 0.043(4) Uani 0.554(12) 1 d D P A 1
H37A H 0.621330 0.991546 0.289515 0.064 Uiso 0.554(12) 1 calc GR P A 1
H37B H 0.573346 1.053426 0.330366 0.064 Uiso 0.554(12) 1 calc GR P A 1
H37C H 0.557257 0.951940 0.301096 0.064 Uiso 0.554(12) 1 calc GR P A 1
C38 C 0.6526(5) 1.0128(8) 0.4350(10) 0.054(5) Uani 0.554(12) 1 d D P A 1
H38A H 0.661593 0.996794 0.486992 0.080 Uiso 0.554(12) 1 calc GR P A 1
H38B H 0.637668 1.076270 0.432828 0.080 Uiso 0.554(12) 1 calc GR P A 1
H38C H 0.687864 1.008325 0.404685 0.080 Uiso 0.554(12) 1 calc GR P A 1
C38A C 0.6181(8) 0.9630(10) 0.4954(7) 0.045(5) Uani 0.446(12) 1 d D P A 2
H38D H 0.595307 0.918078 0.524061 0.067 Uiso 0.446(12) 1 calc GR P A 2
H38E H 0.606220 1.025877 0.508983 0.067 Uiso 0.446(12) 1 calc GR P A 2
H38F H 0.659309 0.954752 0.506874 0.067 Uiso 0.446(12) 1 calc GR P A 2
C37A C 0.6474(7) 1.0172(10) 0.3672(11) 0.053(6) Uani 0.446(12) 1 d D P A 2
H37D H 0.685890 1.013823 0.389959 0.080 Uiso 0.446(12) 1 calc GR P A 2
H37E H 0.631509 1.079531 0.373943 0.080 Uiso 0.446(12) 1 calc GR P A 2
H37F H 0.650282 1.003359 0.313637 0.080 Uiso 0.446(12) 1 calc GR P A 2
C36A C 0.5444(6) 0.9630(11) 0.3915(13) 0.050(5) Uani 0.446(12) 1 d D P A 2
H36D H 0.535748 0.955089 0.338209 0.075 Uiso 0.446(12) 1 calc GR P A 2
H36E H 0.534424 1.026096 0.406903 0.075 Uiso 0.446(12) 1 calc GR P A 2
H36F H 0.521586 0.918581 0.420724 0.075 Uiso 0.446(12) 1 calc GR P A 2

loop_
_atom_site_aniso_label
_atom_site_aniso_U_11
_atom_site_aniso_U_22
_atom_site_aniso_U_33
_atom_site_aniso_U_23
_atom_site_aniso_U_13
_atom_site_aniso_U_12
Co1 0.0195(4) 0.0208(4) 0.0136(4) -0.0014(3) -0.0001(4) -0.0009(3)
Co2 0.0293(5) 0.0283(4) 0.0164(4) -0.0048(4) 0.0010(4) -0.0022(4)
O2 0.016(2) 0.024(2) 0.013(2) 0.0002(17) -0.0022(16) 0.0026(17)
O1 0.020(2) 0.024(2) 0.018(2) -0.0010(18) 0.0019(17) -0.0008(18)
N1 0.018(3) 0.026(3) 0.017(3) -0.001(2) -0.004(2) 0.002(2)
N4 0.020(3) 0.022(2) 0.013(3) -0.003(2) 0.001(2) 0.003(2)
N2 0.022(3) 0.025(3) 0.022(3) -0.006(2) -0.004(2) 0.004(2)
N6 0.019(3) 0.019(3) 0.015(3) -0.003(2) -0.001(2) 0.001(2)
N5 0.022(3) 0.027(3) 0.018(3) -0.002(2) 0.001(2) -0.005(2)
N3 0.018(3) 0.028(3) 0.014(3) 0.000(2) 0.000(2) 0.000(2)
C27 0.022(3) 0.022(3) 0.011(3) 0.001(2) 0.005(2) 0.005(2)
C46 0.023(3) 0.028(3) 0.011(3) -0.008(2) 0.001(2) -0.006(3)
C26 0.023(3) 0.035(4) 0.025(4) -0.005(3) 0.000(3) -0.004(3)
C40 0.020(3) 0.020(3) 0.012(3) 0.001(2) 0.003(2) -0.003(2)
C28 0.020(3) 0.017(3) 0.014(3) 0.000(2) 0.003(2) 0.004(2)
C20 0.022(3) 0.020(3) 0.024(3) -0.001(3) -0.002(3) 0.003(3)
C3 0.021(3) 0.027(3) 0.016(3) -0.004(3) 0.003(2) -0.006(3)
C9 0.025(4) 0.032(3) 0.021(3) 0.000(3) 0.002(3) -0.011(3)
C33 0.022(3) 0.030(3) 0.023(3) 0.005(3) 0.003(3) 0.004(3)
C1 0.024(3) 0.018(3) 0.012(3) 0.008(2) -0.004(2) -0.005(3)
C8 0.025(3) 0.032(3) 0.016(3) 0.001(3) -0.003(3) -0.004(3)
C12 0.024(3) 0.039(4) 0.035(4) -0.003(3) -0.003(3) -0.008(3)
C7 0.020(3) 0.035(3) 0.019(3) 0.003(3) 0.002(2) 0.000(3)
C16 0.026(4) 0.030(3) 0.019(3) 0.000(3) -0.003(3) -0.005(3)
C47 0.022(3) 0.025(3) 0.016(3) -0.004(3) -0.004(2) -0.006(3)
C48 0.022(3) 0.039(4) 0.026(4) -0.001(3) -0.001(3) 0.006(3)
C45 0.025(3) 0.033(4) 0.022(3) -0.004(3) 0.003(3) -0.005(3)
C41 0.020(3) 0.024(3) 0.015(3) -0.003(2) 0.006(2) -0.006(2)
C49 0.031(4) 0.042(4) 0.033(4) 0.004(3) 0.000(3) 0.013(3)
C15 0.024(3) 0.014(2) 0.016(3) 0.002(3) -0.006(3) -0.002(2)
C58 0.045(4) 0.034(3) 0.019(3) -0.007(3) -0.001(3) 0.012(3)
C31 0.031(4) 0.029(3) 0.017(3) -0.004(3) -0.003(3) -0.005(3)
C19 0.025(4) 0.034(4) 0.031(4) -0.008(3) -0.004(3) 0.003(3)
C61 0.032(4) 0.046(4) 0.026(4) 0.003(4) 0.006(3) 0.009(3)
C2 0.023(3) 0.021(3) 0.017(3) -0.004(2) -0.003(2) 0.002(3)
C14 0.026(3) 0.022(3) 0.017(3) 0.004(2) -0.004(3) -0.002(3)
C42 0.029(4) 0.031(3) 0.015(3) -0.003(3) -0.001(3) 0.003(3)
C29 0.016(3) 0.026(3) 0.021(3) -0.002(3) 0.001(2) 0.000(3)
C62 0.030(4) 0.041(4) 0.023(4) 0.001(3) -0.001(3) -0.005(3)
C44 0.026(3) 0.039(4) 0.024(3) -0.004(3) 0.002(3) -0.012(3)
C60 0.048(5) 0.028(4) 0.029(4) 0.002(3) -0.008(3) 0.001(3)
C43 0.034(4) 0.029(3) 0.021(3) -0.001(3) 0.006(3) -0.013(3)
C21 0.030(4) 0.023(3) 0.019(3) -0.004(3) 0.001(3) -0.004(3)
C22 0.030(4) 0.024(3) 0.023(3) -0.003(3) 0.002(3) 0.002(3)
C13 0.033(4) 0.022(3) 0.013(3) -0.001(2) 0.002(3) -0.002(3)
C64 0.032(4) 0.031(4) 0.024(3) 0.002(3) 0.000(3) 0.001(3)
C57 0.032(4) 0.031(4) 0.033(4) -0.004(3) 0.001(3) 0.005(3)
C23 0.045(4) 0.025(3) 0.025(4) 0.002(3) 0.009(3) 0.000(3)
C32 0.024(3) 0.027(3) 0.027(4) 0.003(3) 0.003(3) 0.001(3)
C52 0.025(3) 0.026(3) 0.021(3) 0.001(3) -0.003(3) 0.005(3)
C56 0.036(4) 0.030(4) 0.022(4) -0.006(3) -0.009(3) 0.001(3)
C17 0.042(4) 0.021(3) 0.035(4) 0.005(3) -0.014(3) -0.005(3)
C5 0.027(4) 0.030(3) 0.029(4) -0.004(3) 0.005(3) 0.002(3)
C39 0.026(3) 0.022(3) 0.020(3) -0.005(3) 0.001(3) -0.004(3)
C30 0.025(3) 0.028(3) 0.024(3) -0.003(3) 0.000(3) -0.004(3)
C6 0.034(4) 0.034(3) 0.024(4) -0.003(3) 0.006(3) 0.000(3)
C34 0.027(4) 0.021(3) 0.025(3) -0.002(3) 0.005(3) -0.003(3)
C4 0.031(4) 0.041(4) 0.025(4) -0.007(3) 0.008(3) -0.001(3)
C50 0.044(4) 0.034(3) 0.025(4) 0.005(3) -0.008(3) 0.005(3)
C35 0.034(4) 0.023(3) 0.052(5) -0.001(3) 0.003(3) 0.000(3)
C18 0.029(4) 0.025(3) 0.044(4) -0.006(3) -0.012(3) 0.010(3)
C63 0.036(4) 0.036(4) 0.013(3) -0.002(3) -0.004(3) 0.000(3)
C55 0.039(4) 0.034(4) 0.021(4) -0.002(3) 0.000(3) -0.001(3)
C24 0.052(5) 0.034(4) 0.028(4) 0.004(3) 0.020(3) -0.002(3)
C59 0.049(4) 0.028(4) 0.022(4) -0.002(3) -0.009(3) -0.004(3)
C51 0.034(4) 0.037(3) 0.019(3) 0.002(3) -0.003(3) -0.006(3)
C11 0.032(4) 0.031(4) 0.056(5) -0.004(3) -0.001(3) -0.010(3)
C25 0.031(4) 0.048(4) 0.038(4) 0.002(4) 0.008(3) -0.006(3)
C10 0.039(4) 0.065(5) 0.030(4) -0.009(4) 0.004(3) -0.026(4)
N7 0.171(11) 0.095(7) 0.081(8) 0.000(6) 0.032(7) 0.021(7)
C54 0.132(11) 0.085(8) 0.074(8) 0.004(7) 0.004(8) 0.009(7)
C53 0.144(12) 0.115(10) 0.136(13) -0.040(9) 0.009(10) 0.042(9)
C36 0.061(9) 0.024(7) 0.066(11) -0.008(8) 0.005(9) 0.012(6)
C37 0.065(10) 0.022(6) 0.041(8) -0.006(6) -0.008(7) 0.013(6)
C38 0.047(8) 0.018(6) 0.096(16) -0.018(9) -0.016(9) -0.004(6)
C38A 0.081(14) 0.019(8) 0.034(10) 0.001(7) 0.009(9) 0.027(8)
C37A 0.072(14) 0.025(9) 0.063(14) -0.019(9) -0.001(11) 0.013(9)
C36A 0.047(11) 0.024(9) 0.079(16) -0.004(10) -0.004(11) 0.014(8)

loop_
_atom_type_symbol
_atom_type_description
_atom_type_scat_dispersion_real
_atom_type_scat_dispersion_imag
_atom_type_scat_source
C C 0.0033 0.0016 'International Tables Vol C Tables 4.2.6.8 and 6.1.1.4'
H H 0.0000 0.0000 'International Tables Vol C Tables 4.2.6.8 and 6.1.1.4'
Co Co 0.3494 0.9721 'International Tables Vol C Tables 4.2.6.8 and 6.1.1.4'
N N 0.0061 0.0033 'International Tables Vol C Tables 4.2.6.8 and 6.1.1.4'
O O 0.0106 0.0060 'International Tables Vol C Tables 4.2.6.8 and 6.1.1.4'

loop_
_geom_angle_atom_site_label_1
_geom_angle_atom_site_label_2
_geom_angle_atom_site_label_3
_geom_angle
O2 Co1 O1 87.34(15)
O2 Co1 N6 174.71(18)
O2 Co1 N3 91.99(18)
O1 Co1 N6 91.79(19)
O1 Co1 N3 175.63(18)
N1 Co1 O2 88.92(17)
N1 Co1 O1 84.60(18)
N1 Co1 N6 96.19(19)
N1 Co1 N3 91.1(2)
N4 Co1 O2 84.82(17)
N4 Co1 O1 89.41(18)
N4 Co1 N1 171.53(19)
N4 Co1 N6 89.96(19)
N4 Co1 N3 94.8(2)
N6 Co1 N3 89.26(19)
C58 Co2 C61 167.5(3)
C58 Co2 C64 117.9(3)
C58 Co2 C57 40.9(2)
C58 Co2 C63 108.7(3)
C61 Co2 C64 68.6(3)
C61 Co2 C57 150.1(3)
C61 Co2 C63 68.5(3)
C62 Co2 C58 129.1(3)
C62 Co2 C61 41.0(3)
C62 Co2 C64 68.5(3)
C62 Co2 C57 167.8(3)
C62 Co2 C63 40.6(2)
C60 Co2 C58 150.6(3)
C60 Co2 C61 41.0(2)
C60 Co2 C62 68.7(3)
C60 Co2 C64 40.4(3)
C60 Co2 C57 117.1(3)
C60 Co2 C56 107.8(3)
C60 Co2 C63 68.2(3)
C57 Co2 C64 108.3(3)
C57 Co2 C63 129.5(3)
C56 Co2 C58 68.5(3)
C56 Co2 C61 117.0(3)
C56 Co2 C62 150.6(3)
C56 Co2 C64 128.7(3)
C56 Co2 C57 40.4(3)
C56 Co2 C63 167.3(3)
C63 Co2 C64 40.6(2)
C55 Co2 C58 68.5(3)
C55 Co2 C61 107.6(3)
C55 Co2 C62 117.3(3)
C55 Co2 C60 128.8(3)
C55 Co2 C64 167.0(3)
C55 Co2 C57 68.4(3)
C55 Co2 C56 40.9(3)
C55 Co2 C63 150.9(2)
C59 Co2 C58 40.5(3)
C59 Co2 C61 129.0(3)
C59 Co2 C62 108.1(3)
C59 Co2 C60 167.7(3)
C59 Co2 C64 150.8(3)
C59 Co2 C57 68.5(3)
C59 Co2 C56 68.8(3)
C59 Co2 C63 117.7(3)
C59 Co2 C55 41.0(2)
C27 O2 Co1 108.7(3)
C1 O1 Co1 108.9(3)
C15 N1 Co1 125.9(4)
C15 N1 C14 125.1(5)
C14 N1 Co1 108.9(3)
C40 N4 Co1 108.6(3)
C41 N4 Co1 125.4(4)
C41 N4 C40 125.4(5)
N3 N2 C20 123.1(5)
N5 N6 Co1 127.2(4)
N5 N6 C47 110.3(4)
C47 N6 Co1 122.3(4)
N6 N5 C46 121.2(5)
N2 N3 Co1 126.4(4)
N2 N3 C21 110.9(5)
C21 N3 Co1 122.5(4)
O2 C27 C40 117.2(5)
O2 C27 C28 123.3(5)
C40 C27 C28 119.5(5)
N5 C46 C45 113.4(5)
N5 C46 C41 126.8(5)
C45 C46 C41 119.4(5)
C21 C26 C25 118.2(6)
C27 C40 N4 112.8(5)
C39 C40 N4 126.2(5)
C39 C40 C27 120.6(5)
C27 C28 C29 120.5(5)
C33 C28 C27 117.2(5)
C33 C28 C29 122.3(5)
N2 C20 C15 126.6(5)
N2 C20 C19 114.1(5)
C19 C20 C15 118.9(5)
C5 C3 C2 110.2(5)
C6 C3 C2 108.5(5)
C6 C3 C5 110.4(5)
C6 C3 C4 107.5(5)
C4 C3 C2 112.5(5)
C4 C3 C5 107.8(5)
C12 C9 C8 112.2(5)
C12 C9 C10 107.6(5)
C11 C9 C8 110.8(5)
C11 C9 C12 107.9(5)
C11 C9 C10 108.9(6)
C10 C9 C8 109.4(5)
C28 C33 C34 124.0(6)
O1 C1 C2 123.3(5)
O1 C1 C14 117.1(5)
C14 C1 C2 119.6(5)
C7 C8 C9 122.5(5)
C13 C8 C9 120.5(5)
C13 C8 C7 117.1(5)
C8 C7 C2 123.7(5)
C17 C16 C15 120.0(6)
C48 C47 N6 120.4(5)
C52 C47 N6 120.0(5)
C52 C47 C48 119.7(6)
C49 C48 C47 120.0(6)
C44 C45 C46 121.6(6)
N4 C41 C46 119.4(5)
N4 C41 C42 124.5(5)
C42 C41 C46 116.1(5)
C48 C49 C50 120.6(6)
N1 C15 C20 119.9(5)
N1 C15 C16 123.0(5)
C16 C15 C20 117.1(5)
C57 C58 Co2 69.7(4)
C59 C58 Co2 69.5(4)
C59 C58 C57 108.1(6)
C18 C19 C20 122.9(6)
C62 C61 Co2 69.3(3)
C62 C61 C60 107.2(6)
C60 C61 Co2 69.3(4)
C1 C2 C3 121.0(5)
C7 C2 C3 121.7(5)
C7 C2 C1 117.2(5)
C1 C14 N1 112.9(5)
C13 C14 N1 126.8(5)
C13 C14 C1 119.9(5)
C43 C42 C41 122.6(6)
C28 C29 C31 107.6(5)
C32 C29 C28 112.5(5)
C32 C29 C31 107.6(5)
C32 C29 C30 108.8(5)
C30 C29 C28 110.8(5)
C30 C29 C31 109.5(5)
C61 C62 Co2 69.7(4)
C63 C62 Co2 70.1(4)
C63 C62 C61 108.1(6)
C45 C44 C43 119.4(6)
C61 C60 Co2 69.8(4)
C64 C60 Co2 70.4(4)
C64 C60 C61 108.7(6)
C42 C43 C44 120.8(6)
C26 C21 N3 119.2(5)
C22 C21 N3 120.0(5)
C22 C21 C26 120.8(6)
C21 C22 C23 120.3(6)
C8 C13 C14 121.8(5)
C60 C64 Co2 69.2(4)
C60 C64 C63 107.8(6)
C63 C64 Co2 69.5(3)
C58 C57 Co2 69.4(4)
C56 C57 Co2 69.5(4)
C56 C57 C58 107.9(6)
C24 C23 C22 119.6(6)
C47 C52 C51 119.8(6)
C57 C56 Co2 70.2(4)
C57 C56 C55 108.3(6)
C55 C56 Co2 69.5(4)
C16 C17 C18 122.9(6)
C34 C39 C40 120.9(5)
C33 C34 C35 121.1(6)
C39 C34 C33 117.2(5)
C39 C34 C35 121.8(5)
C51 C50 C49 119.0(6)
C34 C35 C37 107.0(6)
C34 C35 C38A 104.7(7)
C36 C35 C34 110.2(6)
C36 C35 C37 104.9(9)
C38 C35 C34 115.2(7)
C38 C35 C36 113.6(10)
C38 C35 C37 105.0(9)
C37A C35 C34 110.5(8)
C37A C35 C38A 103.9(10)
C36A C35 C34 115.9(8)
C36A C35 C38A 106.2(11)
C36A C35 C37A 114.3(11)
C19 C18 C17 117.9(6)
C62 C63 Co2 69.3(4)
C62 C63 C64 108.3(6)
C64 C63 Co2 69.8(3)
C56 C55 Co2 69.6(4)
C56 C55 C59 107.6(6)
C59 C55 Co2 69.5(4)
C25 C24 C23 119.5(6)
C58 C59 Co2 70.0(4)
C58 C59 C55 108.0(6)
C55 C59 Co2 69.5(4)
C50 C51 C52 120.9(6)
C24 C25 C26 121.5(6)
N7 C54 C53 178.0(15)

loop_
_geom_bond_atom_site_label_1
_geom_bond_atom_site_label_2
_geom_bond_distance
Co1 O2 1.921(4)
Co1 O1 1.922(4)
Co1 N1 1.894(5)
Co1 N4 1.888(4)
Co1 N6 1.930(5)
Co1 N3 1.930(5)
Co2 C58 2.028(6)
Co2 C61 2.030(6)
Co2 C62 2.025(6)
Co2 C60 2.023(6)
Co2 C64 2.038(6)
Co2 C57 2.033(7)
Co2 C56 2.024(6)
Co2 C63 2.034(6)
Co2 C55 2.022(6)
Co2 C59 2.022(6)
O2 C27 1.337(6)
O1 C1 1.343(6)
N1 C15 1.336(6)
N1 C14 1.416(7)
N4 C40 1.416(7)
N4 C41 1.331(7)
N2 N3 1.292(6)
N2 C20 1.359(7)
N6 N5 1.294(6)
N6 C47 1.448(7)
N5 C46 1.366(7)
N3 C21 1.435(7)
C27 C40 1.404(8)
C27 C28 1.408(7)
C46 C45 1.421(8)
C46 C41 1.445(8)
C26 C21 1.394(8)
C26 C25 1.396(9)
C40 C39 1.391(7)
C28 C33 1.390(8)
C28 C29 1.537(8)
C20 C15 1.442(8)
C20 C19 1.411(8)
C3 C2 1.539(8)
C3 C5 1.538(8)
C3 C6 1.531(8)
C3 C4 1.535(8)
C9 C8 1.540(8)
C9 C12 1.532(8)
C9 C11 1.521(9)
C9 C10 1.533(9)
C33 C34 1.399(8)
C1 C2 1.405(8)
C1 C14 1.402(8)
C8 C7 1.390(8)
C8 C13 1.373(8)
C7 C2 1.395(8)
C16 C15 1.442(8)
C16 C17 1.363(8)
C47 C48 1.387(8)
C47 C52 1.375(8)
C48 C49 1.375(9)
C45 C44 1.357(8)
C41 C42 1.425(8)
C49 C50 1.385(9)
C58 C57 1.420(9)
C58 C59 1.401(9)
C31 C29 1.540(8)
C19 C18 1.358(8)
C61 C62 1.418(9)
C61 C60 1.419(9)
C14 C13 1.389(8)
C42 C43 1.352(8)
C29 C32 1.531(8)
C29 C30 1.537(8)
C62 C63 1.408(9)
C44 C43 1.413(9)
C60 C64 1.403(9)
C21 C22 1.382(8)
C22 C23 1.393(8)
C64 C63 1.413(8)
C57 C56 1.400(9)
C23 C24 1.390(9)
C52 C51 1.385(9)
C56 C55 1.413(9)
C17 C18 1.410(10)
C39 C34 1.386(8)
C34 C35 1.531(7)
C50 C51 1.370(8)
C35 C36 1.493(12)
C35 C37 1.620(11)
C35 C38 1.490(11)
C35 C38A 1.624(12)
C35 C37A 1.503(14)
C35 C36A 1.462(13)
C55 C59 1.418(9)
C24 C25 1.384(9)
N7 C54 1.194(13)
C54 C53 1.459(15)
